data_4341406
loop_
_publ_author_name
'Abherv\'e, Alexandre'
'Clemente-Le\'on, Miguel'
'Coronado, Eugenio'
'G\'omez-Garc\'ia, Carlos J'
'Verneret, Martin'

_publ_section_title
;
 One-Dimensional and Two-Dimensional Anilate-Based Magnets with Inserted
 Spin-Crossover Complexes.
;
_journal_name_full 'Inorganic chemistry'
_journal_page_first 141028153405005
_journal_paper_doi 10.1021/ic5016803
_journal_year 2014
_chemical_formula_sum 'C43 H40.5 Br6 Cl4 Cr Fe Mn N5.5 O19'
_chemical_formula_weight 1722.32
_chemical_name_systematic
;
 ?
;
_space_group_crystal_system monoclinic
_space_group_IT_number 14
_space_group_name_Hall '-P 2ybc'
_space_group_name_H-M_alt 'P 1 21/c 1'
_symmetry_space_group_name_Hall '-P 2ybc'
_symmetry_space_group_name_H-M 'P 1 21/c 1'
_atom_sites_solution_hydrogens geom
_audit_creation_method SHELXL-2013
_cell_angle_alpha 90
_cell_angle_beta 101.422(6)
_cell_angle_gamma 90
_cell_formula_units_Z 4
_cell_length_a 13.9066(8)
_cell_length_b 23.1892(9)
_cell_length_c 22.7189(13)
_cell_measurement_reflns_used 5551
_cell_measurement_temperature 120(2)
_cell_measurement_theta_max 24.7102
_cell_measurement_theta_min 2.9792
_cell_volume 7181.4(7)
_computing_structure_refinement 'SHELXL-2013 (Sheldrick, 2013)'
_diffrn_ambient_temperature 120(2)
_diffrn_measured_fraction_theta_full 0.998
_diffrn_measured_fraction_theta_max 0.996
_diffrn_measurement_device_type 'SuperNova, Single source at offset, Sapphire3'
_diffrn_radiation_type MoK\a
_diffrn_radiation_wavelength 0.71073
_diffrn_reflns_av_R_equivalents 0.2296
_diffrn_reflns_av_unetI/netI 0.1583
_diffrn_reflns_Laue_measured_fraction_full 0.998
_diffrn_reflns_Laue_measured_fraction_max 0.996
_diffrn_reflns_limit_h_max 17
_diffrn_reflns_limit_h_min -17
_diffrn_reflns_limit_k_max 28
_diffrn_reflns_limit_k_min -28
_diffrn_reflns_limit_l_max 28
_diffrn_reflns_limit_l_min -28
_diffrn_reflns_number 113316
_diffrn_reflns_point_group_measured_fraction_full 0.998
_diffrn_reflns_point_group_measured_fraction_max 0.996
_diffrn_reflns_theta_full 25.242
_diffrn_reflns_theta_max 26.427
_diffrn_reflns_theta_min 2.985
_diffrn_source 'SuperNova (Mo) X-ray Source'
_exptl_absorpt_coefficient_mu 4.066
_exptl_absorpt_correction_T_max 1.00000
_exptl_absorpt_correction_T_min 0.75429
_exptl_absorpt_correction_type multi-scan
_exptl_absorpt_process_details
;
CrysAlisPro, Agilent Technologies,
Version 1.171.35.21 (release 20-01-2012 CrysAlis171 .NET)
(compiled Jan 23 2012,18:06:46)
Empirical absorption correction using spherical harmonics,
 implemented in SCALE3 ABSPACK scaling algorithm.
;
_exptl_crystal_colour black
_exptl_crystal_density_diffrn 1.552
_exptl_crystal_description prism
_exptl_crystal_F_000 3246
_exptl_crystal_size_max 0.16
_exptl_crystal_size_mid 0.09
_exptl_crystal_size_min 0.06
_refine_diff_density_max 2.546
_refine_diff_density_min -1.954
_refine_diff_density_rms 0.261
_refine_ls_extinction_method none
_refine_ls_goodness_of_fit_ref 1.064
_refine_ls_hydrogen_treatment constr
_refine_ls_matrix_type full
_refine_ls_number_parameters 706
_refine_ls_number_reflns 14723
_refine_ls_number_restraints 0
_refine_ls_restrained_S_all 1.064
_refine_ls_R_factor_all 0.2419
_refine_ls_R_factor_gt 0.1618
_refine_ls_shift/su_max 0.191
_refine_ls_shift/su_mean 0.009
_refine_ls_structure_factor_coef Fsqd
_refine_ls_weighting_details 'w=1/[\s^2^(Fo^2^)+(0.1322P)^2^+406.0800P] where P=(Fo^2^+2Fc^2^)/3'
_refine_ls_weighting_scheme calc
_refine_ls_wR_factor_gt 0.3931
_refine_ls_wR_factor_ref 0.4331
_reflns_Friedel_coverage 0.000
_reflns_number_gt 7832
_reflns_number_total 14723
_reflns_threshold_expression 'I > 2\s(I)'
_cod_data_source_file ic5016803_si_003.cif
_cod_data_source_block shelx
_cod_original_formula_sum 'C43 H40.50 Br6 Cl4 Cr Fe Mn N5.50 O19'
_cod_database_code 4341406
_shelx_space_group_comment
;
The symmetry employed for this shelxl refinement is uniquely defined
by the following loop, which should always be used as a source of
symmetry information in preference to the above space-group names.
They are only intended as comments.
;
_shelxl_version_number 2013-4

loop_
_space_group_symop_operation_xyz
'x, y, z'
'-x, y+1/2, -z+1/2'
'-x, -y, -z'
'x, -y-1/2, z-1/2'

loop_
_atom_site_label
_atom_site_type_symbol
_atom_site_fract_x
_atom_site_fract_y
_atom_site_fract_z
_atom_site_U_iso_or_equiv
_atom_site_adp_type
_atom_site_occupancy
_atom_site_site_symmetry_order
_atom_site_calc_flag
_atom_site_refinement_flags_posn
_atom_site_refinement_flags_adp
_atom_site_refinement_flags_occupancy
_atom_site_disorder_assembly
_atom_site_disorder_group
C1 C 0.8757(18) 0.6022(10) 0.9593(10) 0.047(6) Uani 1 1 d . . . . .
C2 C 0.944(2) 0.5670(13) 0.9387(12) 0.070(9) Uani 1 1 d . . . . .
H2 H 0.9995 0.5832 0.9282 0.084 Uiso 1 1 calc R U . . .
C3 C 0.929(2) 0.5092(12) 0.9342(13) 0.068(8) Uani 1 1 d . . . . .
H3 H 0.9766 0.4862 0.9221 0.081 Uiso 1 1 calc R U . . .
C4 C 0.844(2) 0.4822(12) 0.9473(11) 0.060(7) Uani 1 1 d . . . . .
C5 C 0.7709(16) 0.5181(9) 0.9651(9) 0.041(5) Uani 1 1 d . . . . .
H5 H 0.7126 0.5028 0.9726 0.049 Uiso 1 1 calc R U . . .
C6 C 0.7914(16) 0.5781(10) 0.9710(10) 0.044(5) Uani 1 1 d . . . . .
C7 C 0.7110(16) 0.6086(9) 0.9905(10) 0.041(5) Uani 1 1 d . . . . .
H7 H 0.6571 0.5880 0.9976 0.049 Uiso 1 1 calc R U . . .
C8 C 0.6281(14) 0.6923(9) 1.0156(9) 0.038(5) Uani 1 1 d . . . . .
H8A H 0.5845 0.7077 0.9804 0.045 Uiso 1 1 calc R U . . .
H8B H 0.5915 0.6656 1.0356 0.045 Uiso 1 1 calc R U . . .
C9 C 0.6697(17) 0.7401(11) 1.0572(12) 0.056(7) Uani 1 1 d . . . . .
H9A H 0.6975 0.7241 1.0963 0.067 Uiso 1 1 calc R U . . .
H9B H 0.6175 0.7663 1.0619 0.067 Uiso 1 1 calc R U . . .
C10 C 0.707(2) 0.8178(10) 0.9877(10) 0.057(7) Uani 1 1 d . . . . .
H10A H 0.7518 0.8504 0.9908 0.069 Uiso 1 1 calc R U . . .
H10B H 0.6446 0.8314 0.9946 0.069 Uiso 1 1 calc R U . . .
C11 C 0.6951(16) 0.7915(10) 0.9269(10) 0.049(6) Uani 1 1 d . . . . .
H11A H 0.6894 0.8218 0.8970 0.058 Uiso 1 1 calc R U . . .
H11B H 0.6351 0.7690 0.9188 0.058 Uiso 1 1 calc R U . . .
C12 C 0.863(2) 0.7808(11) 0.9035(10) 0.054(6) Uani 1 1 d . . . . .
H12A H 0.8397 0.8114 0.8752 0.065 Uiso 1 1 calc R U . . .
H12B H 0.8987 0.7531 0.8840 0.065 Uiso 1 1 calc R U . . .
C13 C 0.9327(17) 0.8065(11) 0.9607(11) 0.053(6) Uani 1 1 d . . . . .
H13A H 0.9964 0.8157 0.9519 0.064 Uiso 1 1 calc R U . . .
H13B H 0.9046 0.8414 0.9738 0.064 Uiso 1 1 calc R U . . .
C14 C 1.0258(15) 0.7557(8) 1.0458(10) 0.037(5) Uani 1 1 d . . . . .
H14 H 1.0779 0.7791 1.0408 0.044 Uiso 1 1 calc R U . . .
C15 C 1.0422(16) 0.7164(8) 1.0934(8) 0.035(5) Uani 1 1 d . . . . .
C16 C 1.1343(15) 0.7148(10) 1.1274(10) 0.043(5) Uani 1 1 d . . . . .
H16 H 1.1820 0.7397 1.1186 0.052 Uiso 1 1 calc R U . . .
C17 C 1.1591(14) 0.6756(9) 1.1764(10) 0.040(5) Uani 1 1 d . . . . .
C18 C 1.0812(17) 0.6381(11) 1.1891(10) 0.051(6) Uani 1 1 d . . . . .
H18 H 1.0948 0.6104 1.2192 0.062 Uiso 1 1 calc R U . . .
C19 C 0.9867(18) 0.6443(9) 1.1557(11) 0.053(7) Uani 1 1 d . . . . .
H19 H 0.9364 0.6230 1.1667 0.064 Uiso 1 1 calc R U . . .
C20 C 0.965(2) 0.6804(10) 1.1071(10) 0.054(6) Uani 1 1 d . . . . .
C21 C 0.7244(14) 0.5876(8) 0.2734(9) 0.033(5) Uani 1 1 d . . . . .
C22 C 0.7013(17) 0.5386(9) 0.3040(10) 0.044(5) Uani 1 1 d . . . . .
C23 C 0.7227(15) 0.4829(9) 0.2835(9) 0.038(5) Uani 1 1 d . . . . .
C24 C 0.7580(15) 0.4758(9) 0.2239(9) 0.037(5) Uani 1 1 d . . . . .
C25 C 0.7731(14) 0.5229(8) 0.1901(9) 0.035(5) Uani 1 1 d . . . . .
C26 C 0.7549(14) 0.5805(8) 0.2112(10) 0.038(5) Uani 1 1 d . . . . .
C27 C 0.5545(14) 0.3263(9) 0.2431(8) 0.031(4) Uani 1 1 d . . . . .
C28 C 0.5998(14) 0.2981(9) 0.3022(9) 0.035(5) Uani 1 1 d . . . . .
C29 C 0.5402(16) 0.2619(9) 0.3288(9) 0.037(5) Uani 1 1 d . . . . .
C30 C 0.5521(14) 0.7482(7) 0.1987(9) 0.031(3) Uani 1 1 d . . . . .
C31 C 0.6006(14) 0.7795(7) 0.2593(9) 0.031(3) Uani 1 1 d . . . . .
C32 C 0.4596(16) 0.3168(10) 0.2154(9) 0.040(5) Uani 1 1 d . . . . .
C33 C 1.0925(18) 0.2807(8) 0.2997(9) 0.040(5) Uani 1 1 d . . . . .
C34 C 0.9588(18) 0.7436(9) 0.2579(9) 0.044(6) Uani 1 1 d . . . . .
C35 C 1.0598(15) 0.7524(10) 0.2807(10) 0.044(6) Uani 1 1 d . . . . .
C36 C 0.8889(13) 0.2925(8) 0.2435(8) 0.028(4) Uani 1 1 d . . . . .
C37 C 0.9356(13) 0.3300(8) 0.2979(9) 0.033(5) Uani 1 1 d . . . . .
C38 C 1.0351(14) 0.3242(8) 0.3184(8) 0.030(4) Uani 1 1 d . . . . .
N1 N 0.7141(14) 0.6623(8) 0.9978(7) 0.044(5) Uani 1 1 d . . . . .
N2 N 0.7482(14) 0.7729(7) 1.0337(9) 0.045(5) Uani 1 1 d . . . . .
H2A H 0.7904 0.7922 1.0676 0.054 Uiso 1 1 calc R U . . .
N3 N 0.7815(13) 0.7530(8) 0.9223(8) 0.043(4) Uani 1 1 d . . . . .
H3A H 0.7572 0.7232 0.8924 0.051 Uiso 1 1 calc R U . . .
N4 N 0.9423(12) 0.7620(7) 1.0076(8) 0.041(4) Uani 1 1 d . . . . .
O1 O 0.8920(12) 0.6589(6) 0.9628(7) 0.049(4) Uani 1 1 d . . . . .
O2 O 0.8736(11) 0.6817(6) 1.0777(6) 0.039(3) Uani 1 1 d . . . . .
O3 O 0.7132(11) 0.4353(6) 0.3111(7) 0.045(4) Uani 1 1 d . . . . .
O4 O 0.7766(11) 0.4245(6) 0.2131(7) 0.041(4) Uani 1 1 d . . . . .
O5 O 0.7179(11) 0.6367(6) 0.2893(7) 0.043(4) Uani 1 1 d . . . . .
O6 O 0.7663(12) 0.6243(6) 0.1843(7) 0.047(4) Uani 1 1 d . . . . .
O7 O 0.6088(10) 0.3590(6) 0.2194(6) 0.041(3) Uani 1 1 d . . . . .
O8 O 0.6881(11) 0.3130(6) 0.3215(7) 0.041(4) Uani 1 1 d . . . . .
O9 O 0.6891(11) 0.7653(6) 0.2814(7) 0.046(4) Uani 1 1 d . . . . .
O10 O 0.6073(12) 0.7137(6) 0.1791(6) 0.046(4) Uani 1 1 d . . . . .
O11 O 0.8233(11) 0.7708(6) 0.1827(6) 0.039(3) Uani 1 1 d . . . . .
O12 O 0.9041(9) 0.7084(6) 0.2747(6) 0.031(3) Uani 1 1 d . . . . .
O13 O 0.8804(10) 0.3644(5) 0.3162(6) 0.034(3) Uani 1 1 d . . . . .
O14 O 0.7958(10) 0.3025(6) 0.2253(7) 0.041(4) Uani 1 1 d . . . . .
Cr Cr 0.7442(2) 0.36618(13) 0.26839(15) 0.0354(8) Uani 1 1 d . . . . .
Mn Mn 0.7551(2) 0.70403(13) 0.22934(15) 0.0384(8) Uani 1 1 d . . . . .
Fe Fe 0.8280(2) 0.71261(13) 1.00167(13) 0.0375(7) Uani 1 1 d . . . . .
Br1 Br 0.6619(2) 0.54620(11) 0.37750(12) 0.0613(8) Uani 1 1 d . . . . .
Br2 Br 0.81011(19) 0.51420(10) 0.11704(10) 0.0504(6) Uani 1 1 d . . . . .
Br3 Br 0.59713(18) 0.22843(11) 0.40353(11) 0.0519(7) Uani 1 1 d . . . . .
Br4 Br 0.40046(19) 0.35531(11) 0.14366(11) 0.0527(7) Uani 1 1 d . . . . .
Br5 Br 1.09447(18) 0.37349(9) 0.38206(10) 0.0473(6) Uani 1 1 d . . . . .
Br6 Br 1.11789(18) 0.70787(11) 0.34749(11) 0.0548(7) Uani 1 1 d . . . . .
Cl1 Cl 0.8262(7) 0.4084(3) 0.9407(4) 0.093(3) Uani 1 1 d . . . . .
Cl2 Cl 1.2761(4) 0.6700(3) 1.2183(3) 0.0563(16) Uani 1 1 d . . . . .
C100 C 0.405(8) 0.720(5) 0.378(5) 0.15(4) Uiso 0.5 1 d . . P . .
H10C H 0.4263 0.7591 0.3700 0.183 Uiso 0.5 1 calc R U P . .
H10D H 0.3356 0.7184 0.3603 0.183 Uiso 0.5 1 calc R U P . .
Cl3 Cl 0.4721(12) 0.6671(6) 0.3314(7) 0.082(5) Uani 0.5 1 d . . P . .
Cl4 Cl 0.4139(11) 0.7155(7) 0.4389(6) 0.071(4) Uani 0.5 1 d . . P . .
C101 C 0.044(6) 0.538(3) 0.343(3) 0.10(2) Uiso 0.5 1 d . . P . .
H10E H 0.0888 0.5696 0.3414 0.118 Uiso 0.5 1 calc R U P . .
H10F H 0.0809 0.5072 0.3663 0.118 Uiso 0.5 1 calc R U P . .
Cl5 Cl -0.050(2) 0.5611(15) 0.380(3) 0.31(3) Uani 0.5 1 d . . P . .
Cl6 Cl 0.0053(19) 0.5149(14) 0.2763(11) 0.182(16) Uani 0.5 1 d . . P . .
O101 O 0.6240(19) 0.8772(11) 0.1410(11) 0.105(8) Uiso 1 1 d . . . . .
O102 O 0.514(4) 0.513(2) 0.105(2) 0.107(16) Uiso 0.5 1 d . . P . .
O104 O 0.834(5) 0.619(3) 0.795(3) 0.13(2) Uiso 0.5 1 d . . P . .
C1A C 0.093(6) 0.529(4) 0.562(4) 0.11(2) Uiso 0.5 1 d . . P . .
C2A C 0.119(5) 0.494(3) 0.521(3) 0.081(18) Uiso 0.5 1 d . . P . .
N1A N 0.148(4) 0.461(3) 0.485(3) 0.093(17) Uiso 0.5 1 d . . P . .
O106 O 0.445(4) 0.887(2) 1.072(2) 0.110(16) Uiso 0.5 1 d . . P A 1
O109 O 0.200(5) 0.856(3) 0.970(3) 0.11(2) Uiso 0.5 1 d . . P B 1
C3A C 0.340(4) 0.896(3) 1.048(3) 0.069(15) Uiso 0.5 1 d . . P C 2
C4A C 0.255(5) 0.877(3) 1.011(3) 0.087(19) Uiso 0.5 1 d . . P C 2
N2A N 0.165(9) 0.878(5) 0.972(5) 0.18(5) Uiso 0.5 1 d . . P C 2
O107 O 0.395(4) 0.605(2) 0.972(2) 0.110(16) Uiso 0.5 1 d . . P . .
O108 O 0.290(4) 0.853(2) 0.425(2) 0.117(17) Uiso 0.5 1 d . . P . .
C5A C 0.461(5) 0.498(3) 0.234(3) 0.083(19) Uiso 0.5 1 d . . P . .
C6A C 0.467(6) 0.554(4) 0.205(4) 0.10(2) Uiso 0.5 1 d . . P . .
N3A N 0.489(3) 0.5869(16) 0.1944(15) 0.035(8) Uiso 0.5 1 d . . P . .

loop_
_atom_site_aniso_label
_atom_site_aniso_U_11
_atom_site_aniso_U_22
_atom_site_aniso_U_33
_atom_site_aniso_U_23
_atom_site_aniso_U_13
_atom_site_aniso_U_12
C1 0.055(15) 0.038(13) 0.046(13) 0.010(10) 0.010(11) 0.011(11)
C2 0.075(19) 0.08(2) 0.067(18) 0.022(15) 0.035(15) 0.044(16)
C3 0.09(2) 0.044(16) 0.071(19) -0.010(13) 0.029(17) 0.014(15)
C4 0.066(18) 0.057(16) 0.049(14) -0.013(12) -0.004(13) 0.030(14)
C5 0.038(12) 0.039(12) 0.042(12) 0.001(10) 0.000(10) 0.004(10)
C6 0.041(13) 0.040(13) 0.042(12) -0.006(10) -0.012(10) -0.006(10)
C7 0.048(13) 0.030(11) 0.053(13) 0.028(10) 0.027(11) 0.004(10)
C8 0.028(11) 0.046(13) 0.037(11) 0.012(9) 0.003(9) 0.015(9)
C9 0.035(13) 0.064(16) 0.070(17) -0.016(13) 0.013(12) 0.026(12)
C10 0.09(2) 0.034(12) 0.048(14) 0.017(11) 0.017(13) 0.013(13)
C11 0.039(13) 0.043(13) 0.051(14) 0.018(11) -0.024(10) 0.004(10)
C12 0.076(18) 0.050(14) 0.034(12) 0.004(10) 0.003(12) -0.002(13)
C13 0.037(13) 0.057(15) 0.069(17) 0.022(13) 0.021(12) 0.004(11)
C14 0.033(12) 0.022(10) 0.057(13) -0.003(9) 0.014(10) -0.004(8)
C15 0.049(13) 0.026(10) 0.024(9) -0.013(8) -0.008(9) -0.018(9)
C16 0.027(11) 0.053(14) 0.056(14) 0.011(11) 0.026(10) 0.018(10)
C17 0.023(10) 0.027(11) 0.067(15) -0.002(10) 0.003(10) 0.014(8)
C18 0.044(14) 0.071(17) 0.039(13) 0.002(12) 0.008(11) 0.011(12)
C19 0.047(14) 0.031(12) 0.069(16) -0.012(11) -0.017(12) -0.003(10)
C20 0.09(2) 0.038(13) 0.038(13) 0.005(10) 0.011(13) 0.004(13)
C21 0.028(11) 0.022(10) 0.042(11) -0.001(9) -0.012(9) 0.006(8)
C22 0.057(15) 0.025(11) 0.055(14) 0.009(10) 0.025(12) 0.006(10)
C23 0.037(12) 0.032(11) 0.043(12) -0.001(9) -0.004(9) 0.000(9)
C24 0.033(11) 0.038(12) 0.043(12) 0.009(10) 0.015(9) 0.002(9)
C25 0.032(11) 0.019(9) 0.049(12) -0.006(9) -0.002(9) -0.006(8)
C26 0.023(10) 0.023(10) 0.067(15) -0.001(10) 0.004(10) 0.019(8)
C27 0.029(10) 0.036(11) 0.027(10) -0.002(8) 0.007(8) -0.013(9)
C28 0.029(11) 0.037(11) 0.045(12) -0.008(9) 0.022(9) -0.014(9)
C29 0.044(13) 0.040(12) 0.031(11) -0.004(9) 0.017(9) -0.016(10)
C30 0.033(8) 0.014(6) 0.040(8) 0.005(6) -0.007(6) -0.004(6)
C31 0.033(8) 0.014(6) 0.040(8) 0.005(6) -0.007(6) -0.004(6)
C32 0.040(12) 0.050(13) 0.033(11) 0.015(10) 0.010(9) 0.004(10)
C33 0.064(16) 0.017(10) 0.035(11) -0.009(8) -0.003(11) 0.000(10)
C34 0.068(16) 0.027(11) 0.031(11) 0.005(9) 0.000(11) 0.027(11)
C35 0.026(11) 0.052(14) 0.045(12) 0.005(11) -0.019(10) 0.014(10)
C36 0.023(10) 0.026(10) 0.031(10) 0.000(8) -0.010(8) -0.006(8)
C37 0.012(9) 0.033(11) 0.047(12) -0.011(9) -0.008(8) -0.003(8)
C38 0.030(10) 0.030(10) 0.030(10) -0.001(8) 0.004(8) 0.001(8)
N1 0.060(12) 0.050(12) 0.025(9) 0.005(8) 0.014(8) 0.009(9)
N2 0.047(11) 0.021(9) 0.057(12) 0.013(8) -0.014(9) 0.004(8)
N3 0.045(11) 0.048(11) 0.034(10) 0.002(8) 0.004(8) 0.006(9)
N4 0.029(9) 0.037(10) 0.059(12) 0.013(9) 0.017(9) 0.006(8)
O1 0.064(11) 0.033(9) 0.051(9) 0.003(7) 0.014(8) -0.010(8)
O2 0.042(9) 0.037(8) 0.035(8) 0.012(6) -0.001(7) 0.000(7)
O3 0.056(10) 0.030(8) 0.051(9) 0.012(7) 0.018(8) 0.018(7)
O4 0.043(9) 0.025(8) 0.056(9) -0.009(7) 0.009(7) -0.011(6)
O5 0.041(9) 0.044(9) 0.048(9) -0.008(7) 0.017(7) 0.005(7)
O6 0.058(10) 0.038(9) 0.044(9) 0.004(7) 0.010(8) -0.002(7)
O7 0.030(8) 0.042(8) 0.044(8) -0.002(7) -0.007(6) 0.000(7)
O8 0.044(9) 0.029(7) 0.049(9) 0.009(6) 0.006(7) 0.005(7)
O9 0.039(9) 0.030(8) 0.059(10) 0.007(7) -0.013(7) 0.017(7)
O10 0.064(10) 0.040(9) 0.037(8) -0.011(7) 0.013(7) 0.015(8)
O11 0.039(9) 0.031(8) 0.042(8) 0.002(6) -0.002(7) -0.003(6)
O12 0.022(7) 0.035(7) 0.031(7) 0.008(6) -0.007(5) -0.006(6)
O13 0.043(8) 0.018(7) 0.042(8) -0.009(6) 0.013(7) -0.002(6)
O14 0.031(8) 0.029(8) 0.058(9) -0.012(7) -0.001(7) 0.000(6)
Cr 0.0348(18) 0.0262(16) 0.0434(19) 0.0003(14) 0.0033(15) 0.0004(14)
Mn 0.0374(18) 0.0280(16) 0.0481(19) 0.0039(14) 0.0042(15) 0.0049(14)
Fe 0.0444(18) 0.0313(16) 0.0348(16) 0.0029(13) 0.0032(13) -0.0007(13)
Br1 0.090(2) 0.0451(14) 0.0573(15) -0.0018(12) 0.0366(15) -0.0001(13)
Br2 0.0668(16) 0.0457(13) 0.0424(13) -0.0064(10) 0.0198(11) -0.0126(12)
Br3 0.0449(13) 0.0604(15) 0.0475(13) 0.0185(11) 0.0022(10) -0.0026(11)
Br4 0.0571(15) 0.0494(14) 0.0451(13) 0.0157(11) -0.0058(11) -0.0122(11)
Br5 0.0561(14) 0.0285(11) 0.0489(13) -0.0070(9) -0.0101(11) 0.0027(10)
Br6 0.0495(14) 0.0537(15) 0.0563(15) 0.0230(12) -0.0014(11) 0.0047(12)
Cl1 0.131(8) 0.037(4) 0.115(7) -0.023(4) 0.033(6) -0.007(4)
Cl2 0.045(3) 0.054(4) 0.065(4) 0.005(3) -0.001(3) 0.006(3)
Cl3 0.075(10) 0.059(9) 0.093(11) -0.004(8) -0.029(8) 0.004(7)
Cl4 0.062(9) 0.085(10) 0.058(8) 0.010(7) -0.006(7) 0.002(7)
Cl5 0.12(2) 0.16(3) 0.57(8) -0.20(4) -0.15(3) 0.06(2)
Cl6 0.136(19) 0.23(3) 0.135(19) 0.11(2) -0.082(16) -0.12(2)

loop_
_atom_type_symbol
_atom_type_description
_atom_type_scat_dispersion_real
_atom_type_scat_dispersion_imag
_atom_type_scat_source
C C 0.0033 0.0016 'International Tables Vol C Tables 4.2.6.8 and 6.1.1.4'
N N 0.0061 0.0033 'International Tables Vol C Tables 4.2.6.8 and 6.1.1.4'
O O 0.0106 0.0060 'International Tables Vol C Tables 4.2.6.8 and 6.1.1.4'
Cr Cr 0.3209 0.6236 'International Tables Vol C Tables 4.2.6.8 and 6.1.1.4'
Mn Mn 0.3368 0.7283 'International Tables Vol C Tables 4.2.6.8 and 6.1.1.4'
Fe Fe 0.3463 0.8444 'International Tables Vol C Tables 4.2.6.8 and 6.1.1.4'
Br Br -0.2901 2.4595 'International Tables Vol C Tables 4.2.6.8 and 6.1.1.4'
Cl Cl 0.1484 0.1585 'International Tables Vol C Tables 4.2.6.8 and 6.1.1.4'
H H 0.0000 0.0000 'International Tables Vol C Tables 4.2.6.8 and 6.1.1.4'

loop_
_geom_angle_atom_site_label_1
_geom_angle_atom_site_label_2
_geom_angle_atom_site_label_3
_geom_angle
_geom_angle_site_symmetry_1
_geom_angle_site_symmetry_3
O1 C1 C6 122(2) . .
O1 C1 C2 118(2) . .
C6 C1 C2 119(2) . .
C3 C2 C1 120(3) . .
C2 C3 C4 123(3) . .
C5 C4 C3 118(2) . .
C5 C4 Cl1 120(2) . .
C3 C4 Cl1 121.5(19) . .
C4 C5 C6 117(2) . .
C1 C6 C5 123(2) . .
C1 C6 C7 126(2) . .
C5 C6 C7 111(2) . .
N1 C7 C6 121(2) . .
C9 C8 N1 106.4(17) . .
C8 C9 N2 111.5(19) . .
N2 C10 C11 108.6(18) . .
C10 C11 N3 111.0(17) . .
N3 C12 C13 108.4(18) . .
N4 C13 C12 106.6(19) . .
N4 C14 C15 124.9(19) . .
C16 C15 C14 116.7(19) . .
C16 C15 C20 121(2) . .
C14 C15 C20 121.9(19) . .
C15 C16 C17 121(2) . .
C16 C17 C18 117.3(19) . .
C16 C17 Cl2 122.4(17) . .
C18 C17 Cl2 120.3(17) . .
C19 C18 C17 119(2) . .
C20 C19 C18 123(3) . .
O2 C20 C19 118(2) . .
O2 C20 C15 124(2) . .
C19 C20 C15 118(2) . .
O5 C21 C22 125(2) . .
O5 C21 C26 115.0(18) . .
C22 C21 C26 119.5(17) . .
C21 C22 C23 119(2) . .
C21 C22 Br1 120.3(16) . .
C23 C22 Br1 119.7(15) . .
O3 C23 C22 125(2) . .
O3 C23 C24 114.7(18) . .
C22 C23 C24 120.6(18) . .
O4 C24 C25 126(2) . .
O4 C24 C23 113.0(17) . .
C25 C24 C23 121.2(19) . .
C24 C25 C26 119(2) . .
C24 C25 Br2 121.2(15) . .
C26 C25 Br2 119.6(16) . .
O6 C26 C25 123(2) . .
O6 C26 C21 117.0(17) . .
C25 C26 C21 119.4(18) . .
O7 C27 C32 120.4(18) . .
O7 C27 C28 117.3(16) . .
C32 C27 C28 122.3(17) . .
O8 C28 C29 129(2) . .
O8 C28 C27 113.2(16) . .
C29 C28 C27 117.7(18) . .
C30 C29 C28 122(2) 2_645 .
C30 C29 Br3 120.6(15) 2_645 .
C28 C29 Br3 117.1(16) . .
O10 C30 C29 125.4(18) . 2_655
O10 C30 C31 114.7(16) . .
C29 C30 C31 119.8(18) 2_655 .
O9 C31 C32 127.3(18) . 2_655
O9 C31 C30 115.7(17) . .
C32 C31 C30 116.9(17) 2_655 .
C27 C32 C31 120.8(18) . 2_645
C27 C32 Br4 122.4(16) . .
C31 C32 Br4 116.7(15) 2_645 .
O11 C33 C38 128.4(19) 2_745 .
O11 C33 C34 114.9(19) 2_745 2_745
C38 C33 C34 116(2) . 2_745
O12 C34 C35 127.9(18) . .
O12 C34 C33 114(2) . 2_755
C35 C34 C33 118(2) . 2_755
C36 C35 C34 121.1(18) 2_755 .
C36 C35 Br6 121.8(14) 2_755 .
C34 C35 Br6 117.0(17) . .
O14 C36 C35 124.5(16) . 2_745
O14 C36 C37 112.9(16) . .
C35 C36 C37 122.6(16) 2_745 .
O13 C37 C38 126.8(17) . .
O13 C37 C36 116.2(15) . .
C38 C37 C36 116.8(17) . .
C37 C38 C33 124.1(18) . .
C37 C38 Br5 117.1(14) . .
C33 C38 Br5 118.5(15) . .
C7 N1 C8 119(2) . .
C7 N1 Fe 127.2(16) . .
C8 N1 Fe 113.1(14) . .
C10 N2 C9 113.2(19) . .
C10 N2 Fe 112.9(15) . .
C9 N2 Fe 105.5(12) . .
C12 N3 C11 116.0(19) . .
C12 N3 Fe 109.8(14) . .
C11 N3 Fe 109.2(13) . .
C14 N4 C13 119.9(18) . .
C14 N4 Fe 125.8(14) . .
C13 N4 Fe 114.1(14) . .
C1 O1 Fe 126.8(15) . .
C20 O2 Fe 126.8(14) . .
C23 O3 Cr 113.9(13) . .
C24 O4 Cr 116.5(13) . .
C21 O5 Mn 116.4(14) . .
C26 O6 Mn 117.0(14) . .
C27 O7 Cr 113.0(12) . .
C28 O8 Cr 115.4(13) . .
C31 O9 Mn 115.8(13) . .
C30 O10 Mn 117.7(12) . .
C33 O11 Mn 117.8(13) 2_755 .
C34 O12 Mn 119.1(12) . .
C37 O13 Cr 114.8(11) . .
C36 O14 Cr 114.3(12) . .
O4 Cr O3 81.6(6) . .
O4 Cr O7 90.7(6) . .
O3 Cr O7 93.9(6) . .
O4 Cr O14 92.6(6) . .
O3 Cr O14 170.8(6) . .
O7 Cr O14 93.2(6) . .
O4 Cr O8 170.0(6) . .
O3 Cr O8 93.2(6) . .
O7 Cr O8 81.2(6) . .
O14 Cr O8 93.5(6) . .
O4 Cr O13 92.9(6) . .
O3 Cr O13 91.5(6) . .
O7 Cr O13 173.9(6) . .
O14 Cr O13 81.7(5) . .
O8 Cr O13 95.8(6) . .
O12 Mn O6 96.7(6) . .
O12 Mn O10 170.8(6) . .
O6 Mn O10 89.3(6) . .
O12 Mn O9 100.5(5) . .
O6 Mn O9 155.5(6) . .
O10 Mn O9 76.1(5) . .
O12 Mn O11 74.2(5) . .
O6 Mn O11 107.4(6) . .
O10 Mn O11 97.4(6) . .
O9 Mn O11 94.1(6) . .
O12 Mn O5 93.4(5) . .
O6 Mn O5 74.4(6) . .
O10 Mn O5 94.9(6) . .
O9 Mn O5 87.2(6) . .
O11 Mn O5 167.6(6) . .
O1 Fe O2 94.4(7) . .
O1 Fe N4 88.0(7) . .
O2 Fe N4 92.2(7) . .
O1 Fe N1 92.2(7) . .
O2 Fe N1 86.4(7) . .
N4 Fe N1 178.6(8) . .
O1 Fe N2 172.8(7) . .
O2 Fe N2 92.4(7) . .
N4 Fe N2 93.9(7) . .
N1 Fe N2 86.0(8) . .
O1 Fe N3 89.2(7) . .
O2 Fe N3 175.0(7) . .
N4 Fe N3 84.3(8) . .
N1 Fe N3 97.1(7) . .
N2 Fe N3 84.2(7) . .
Cl4 C100 Cl3 122(7) . .
Cl6 C101 Cl5 114(5) . .
N1A C2A C1A 176(8) . .
N2A C4A C3A 160(9) . .
N3A C6A C5A 162(10) . .

loop_
_geom_bond_atom_site_label_1
_geom_bond_atom_site_label_2
_geom_bond_distance
_geom_bond_site_symmetry_2
C1 O1 1.33(3) .
C1 C6 1.37(3) .
C1 C2 1.40(3) .
C2 C3 1.36(4) .
C3 C4 1.43(4) .
C4 C5 1.43(3) .
C4 Cl1 1.73(3) .
C5 C6 1.42(3) .
C6 C7 1.46(3) .
C7 N1 1.26(3) .
C8 C9 1.50(3) .
C8 N1 1.51(3) .
C9 N2 1.51(3) .
C10 N2 1.50(3) .
C10 C11 1.49(3) .
C11 N3 1.52(3) .
C12 N3 1.44(3) .
C12 C13 1.57(3) .
C13 N4 1.47(3) .
C14 N4 1.31(3) .
C14 C15 1.40(3) .
C15 C16 1.36(3) .
C15 C20 1.45(3) .
C16 C17 1.43(3) .
C17 C18 1.46(3) .
C17 Cl2 1.72(2) .
C18 C19 1.39(3) .
C19 C20 1.37(3) .
C20 O2 1.31(3) .
C21 O5 1.20(2) .
C21 C22 1.40(3) .
C21 C26 1.56(3) .
C22 C23 1.43(3) .
C22 Br1 1.87(2) .
C23 O3 1.29(2) .
C23 C24 1.54(3) .
C24 O4 1.25(2) .
C24 C25 1.38(3) .
C25 C26 1.46(3) .
C25 Br2 1.84(2) .
C26 O6 1.21(2) .
C27 O7 1.26(2) .
C27 C32 1.36(3) .
C27 C28 1.51(3) .
C28 O8 1.27(2) .
C28 C29 1.40(3) .
C29 C30 1.35(3) 2_645
C29 Br3 1.89(2) .
C30 O10 1.25(2) .
C30 C29 1.35(3) 2_655
C30 C31 1.58(3) .
C31 O9 1.28(2) .
C31 C32 1.40(3) 2_655
C32 C31 1.40(3) 2_645
C32 Br4 1.90(2) .
C33 O11 1.18(3) 2_745
C33 C38 1.40(3) .
C33 C34 1.61(3) 2_745
C34 O12 1.23(3) .
C34 C35 1.41(3) .
C34 C33 1.61(3) 2_755
C35 C36 1.35(3) 2_755
C35 Br6 1.88(2) .
C36 O14 1.30(2) .
C36 C35 1.35(3) 2_745
C36 C37 1.55(2) .
C37 O13 1.23(2) .
C37 C38 1.38(3) .
C38 Br5 1.899(19) .
N1 Fe 1.95(2) .
N2 Fe 2.009(19) .
N3 Fe 2.023(17) .
N4 Fe 1.942(17) .
O1 Fe 1.853(16) .
O2 Fe 1.862(13) .
O3 Cr 1.966(14) .
O4 Cr 1.959(15) .
O5 Mn 2.200(15) .
O6 Mn 2.134(15) .
O7 Cr 1.995(13) .
O8 Cr 1.990(15) .
O9 Mn 2.164(15) .
O10 Mn 2.156(16) .
O11 C33 1.18(3) 2_755
O11 Mn 2.195(14) .
O12 Mn 2.126(12) .
O13 Cr 1.988(14) .
O14 Cr 1.984(14) .
C100 Cl4 1.38(10) .
C100 Cl3 1.97(10) .
C101 Cl6 1.59(8) .
C101 Cl5 1.77(8) .
C1A C2A 1.33(10) .
C2A N1A 1.26(8) .
C3A C4A 1.38(9) .
C4A N2A 1.39(13) .
C5A C6A 1.49(10) .
C6A N3A 0.86(8) .
